data_7210171
loop_
_publ_author_name
'Nayak, Susanta K.'
'Mallik, Srijita Basu'
'Kanaujia, Shankar Prasad'
'Sekar, Kanagaraj'
'Ranganathan, K. R.'
'Ananthalakshmi, V.'
'Jeyaraman, G.'
'Saralaya, S. S.'
'Rao, K. Sundararaja'
'Shridhara, K.'
'Nagarajan, K.'
'Row, Tayur N. Guru'

_publ_section_title
;
 Crystal structures and binding studies of atovaquone and its derivatives
 with cytochrome bc1: a molecular basis for drug design
;
_journal_issue 24
_journal_name_full CrystEngComm
_journal_page_first 4871
_journal_paper_doi 10.1039/c3ce40336j
_journal_volume 15
_journal_year 2013
_chemical_compound_source 'see text'
_chemical_formula_moiety 'C20 H15 O3'
_chemical_formula_sum 'C20 H15 O3'
_chemical_formula_weight 303.32
_chemical_name_systematic
;
trans- 2-(4-tert-butylcyclohexyl)-3-hydroxynaphthalene-1,4-dione
;
_space_group_IT_number 2
_symmetry_cell_setting triclinic
_symmetry_Int_Tables_number 2
_symmetry_space_group_name_Hall '-P 1'
_symmetry_space_group_name_H-M 'P -1'
_atom_sites_solution_hydrogens geom
_atom_sites_solution_primary direct
_atom_sites_solution_secondary difmap
_cell_angle_alpha 107.582(2)
_cell_angle_beta 100.950(2)
_cell_angle_gamma 103.635(2)
_cell_formula_units_Z 2
_cell_length_a 5.9504(7)
_cell_length_b 12.4798(15)
_cell_length_c 12.9769(16)
_cell_measurement_reflns_used 320
_cell_measurement_temperature 292(2)
_cell_measurement_theta_max 27.89
_cell_measurement_theta_min 0.98
_cell_volume 856.55(18)
_computing_cell_refinement SMART
_computing_data_collection 'SMART (Bruker, 1998)'
_computing_data_reduction 'SAINT (Bruker, 1998)'
_computing_molecular_graphics 'Ortep-3 for Windows (Farrugia, 1997) and CAMERON (Watkin et al., 1993)'
_computing_publication_material 'PLATON (Spek, 2003)'
_computing_structure_refinement 'SHELXL-97 (Sheldrick, 1997)'
_computing_structure_solution 'SHELXTL V6.14 (Bruker, 2000)'
_diffrn_ambient_temperature 292(2)
_diffrn_measured_fraction_theta_full 0.993
_diffrn_measured_fraction_theta_max 0.993
_diffrn_measurement_device_type 'Bruker SMART CCD area detector'
_diffrn_measurement_method '\f and \w scans'
_diffrn_radiation_monochromator graphite
_diffrn_radiation_probe x-ray
_diffrn_radiation_source 'fine-focus sealed tube'
_diffrn_radiation_type MoK\a
_diffrn_radiation_wavelength 0.71073
_diffrn_reflns_av_R_equivalents 0.0830
_diffrn_reflns_av_sigmaI/netI 0.1006
_diffrn_reflns_limit_h_max 7
_diffrn_reflns_limit_h_min -7
_diffrn_reflns_limit_k_max 14
_diffrn_reflns_limit_k_min -14
_diffrn_reflns_limit_l_max 15
_diffrn_reflns_limit_l_min -15
_diffrn_reflns_number 8284
_diffrn_reflns_reduction_process
;
;
_diffrn_reflns_theta_full 24.99
_diffrn_reflns_theta_max 24.99
_diffrn_reflns_theta_min 1.72
_exptl_absorpt_coefficient_mu 0.079
_exptl_absorpt_correction_T_max 0.9969
_exptl_absorpt_correction_T_min 0.9829
_exptl_absorpt_correction_type multi-scan
_exptl_absorpt_process_details 'SADABS, (Sheldrick, 1996)'
_exptl_crystal_colour Yellow
_exptl_crystal_density_diffrn 1.176
_exptl_crystal_density_method 'Not Measured'
_exptl_crystal_description plate
_exptl_crystal_F_000 318
_exptl_crystal_size_max 0.22
_exptl_crystal_size_mid 0.13
_exptl_crystal_size_min 0.04
_refine_diff_density_max 0.403
_refine_diff_density_min -0.222
_refine_diff_density_rms 0.071
_refine_ls_extinction_method none
_refine_ls_goodness_of_fit_ref 0.959
_refine_ls_hydrogen_treatment mixed
_refine_ls_matrix_type full
_refine_ls_number_parameters 260
_refine_ls_number_reflns 2988
_refine_ls_number_restraints 0
_refine_ls_restrained_S_all 0.959
_refine_ls_R_factor_all 0.1535
_refine_ls_R_factor_gt 0.0930
_refine_ls_shift/su_max 0.000
_refine_ls_shift/su_mean 0.000
_refine_ls_structure_factor_coef Fsqd
_refine_ls_weighting_details 'calc w=1/[\s^2^(Fo^2^)+(0.1771P)^2^+0.0000P] where P=(Fo^2^+2Fc^2^)/3'
_refine_ls_weighting_scheme calc
_refine_ls_wR_factor_gt 0.2532
_refine_ls_wR_factor_ref 0.2959
_reflns_number_gt 1537
_reflns_number_total 2988
_reflns_threshold_expression I>2\s(I)
_cod_data_source_file c3ce40336j.txt
_cod_data_source_block sri7_2m
_cod_depositor_comments
;
The following automatic conversions were performed:

'_symmetry_cell_setting' value 'Triclinic' changed to 'triclinic'
according to /home/saulius/struct/CIF-dictionaries/cif_core.dic
dictionary named 'cif_core.dic' version 2.4.2 from 2011-04-26.

Automatic conversion script
Id: cif_fix_values 1891 2012-01-12 08:04:46Z andrius 
;
_cod_database_code 7210171

loop_
_symmetry_equiv_pos_site_id
_symmetry_equiv_pos_as_xyz
1 x,y,z
2 -x,-y,-z

loop_
_atom_site_label
_atom_site_type_symbol
_atom_site_fract_x
_atom_site_fract_y
_atom_site_fract_z
_atom_site_U_iso_or_equiv
_atom_site_adp_type
_atom_site_occupancy
_atom_site_symmetry_multiplicity
_atom_site_calc_flag
_atom_site_refinement_flags
C13 C 0.1106(6) 0.1761(3) 0.3910(3) 0.0495(9) Uani 1 1 d .
C20 C 0.4930(7) 0.3637(3) 0.5816(3) 0.0541(10) Uani 1 1 d .
C21 C 0.2779(7) 0.3847(3) 0.5256(3) 0.0534(10) Uani 1 1 d .
C15 C 0.5172(7) 0.2509(3) 0.5426(3) 0.0533(10) Uani 1 1 d .
O1 O 0.3640(5) 0.0590(2) 0.4072(2) 0.0756(10) Uani 1 1 d .
O2 O 0.2480(5) 0.4822(2) 0.5556(2) 0.0744(10) Uani 1 1 d .
C14 C 0.3306(7) 0.1539(3) 0.4437(3) 0.0529(10) Uani 1 1 d .
C10 C -0.0821(7) 0.0768(3) 0.2956(3) 0.0556(10) Uani 1 1 d .
C22 C 0.0948(7) 0.2853(3) 0.4306(3) 0.0525(10) Uani 1 1 d .
O3 O -0.0972(5) 0.3122(3) 0.3829(3) 0.0717(9) Uani 1 1 d .
C16 C 0.7168(7) 0.2283(4) 0.5946(4) 0.0633(11) Uani 1 1 d .
C7 C -0.3248(7) -0.1599(3) 0.1148(3) 0.0612(11) Uani 1 1 d .
C11 C -0.1814(9) -0.0341(3) 0.3217(4) 0.0659(12) Uani 1 1 d .
C19 C 0.6715(9) 0.4542(4) 0.6721(4) 0.0728(12) Uani 1 1 d .
C4 C -0.5244(7) -0.2610(4) 0.0162(3) 0.0643(11) Uani 1 1 d .
C9 C -0.0087(9) 0.0407(4) 0.1873(3) 0.0688(13) Uani 1 1 d .
C12 C -0.3895(9) -0.1253(4) 0.2238(4) 0.0721(13) Uani 1 1 d .
C8 C -0.2191(9) -0.0542(4) 0.0900(4) 0.0803(14) Uani 1 1 d .
H8A H -0.3441 -0.0195 0.0721 0.096 Uiso 1 1 calc R
H8B H -0.1627 -0.0785 0.0239 0.096 Uiso 1 1 calc R
C18 C 0.8689(9) 0.4285(5) 0.7234(4) 0.0840(15) Uani 1 1 d .
C17 C 0.8929(9) 0.3191(4) 0.6850(4) 0.0761(13) Uani 1 1 d .
C1 C -0.7420(11) -0.2256(6) -0.0203(7) 0.162(4) Uani 1 1 d .
C2 C -0.6118(17) -0.3674(5) 0.0488(6) 0.176(4) Uani 1 1 d .
C3 C -0.4339(13) -0.2992(8) -0.0872(6) 0.193(4) Uani 1 1 d .
H18 H 1.013(8) 0.501(4) 0.795(4) 0.088(13) Uiso 1 1 d .
H3O H -0.101(7) 0.384(4) 0.419(3) 0.075(13) Uiso 1 1 d .
H19 H 0.652(7) 0.541(4) 0.697(3) 0.076(12) Uiso 1 1 d .
H16 H 0.731(6) 0.155(3) 0.569(3) 0.045(10) Uiso 1 1 d .
H9A H 0.136(10) 0.007(5) 0.201(4) 0.112(18) Uiso 1 1 d .
H17 H 1.038(9) 0.294(4) 0.726(4) 0.102(15) Uiso 1 1 d .
H12E H -0.442(10) -0.189(5) 0.247(4) 0.115(19) Uiso 1 1 d .
H10A H -0.210(8) 0.095(3) 0.285(3) 0.070(13) Uiso 1 1 d .
H11A H -0.039(9) -0.074(4) 0.339(4) 0.094(15) Uiso 1 1 d .
H12A H -0.528(10) -0.095(4) 0.213(4) 0.108(18) Uiso 1 1 d .
H9E H 0.006(9) 0.113(5) 0.172(4) 0.103(17) Uiso 1 1 d .
H7A H -0.160(10) -0.190(5) 0.132(4) 0.119(17) Uiso 1 1 d .
H11E H -0.243(8) -0.020(4) 0.388(4) 0.092(14) Uiso 1 1 d .

loop_
_atom_site_aniso_label
_atom_site_aniso_U_11
_atom_site_aniso_U_22
_atom_site_aniso_U_33
_atom_site_aniso_U_23
_atom_site_aniso_U_13
_atom_site_aniso_U_12
C13 0.049(2) 0.044(2) 0.057(2) 0.0196(17) 0.0143(18) 0.0159(17)
C20 0.059(2) 0.047(2) 0.054(2) 0.0183(18) 0.0170(19) 0.0119(18)
C21 0.062(2) 0.043(2) 0.058(2) 0.0170(18) 0.023(2) 0.0188(18)
C15 0.053(2) 0.056(2) 0.053(2) 0.0223(19) 0.0171(19) 0.0161(18)
O1 0.0725(19) 0.0556(17) 0.086(2) 0.0093(15) 0.0036(16) 0.0336(15)
O2 0.082(2) 0.0451(16) 0.089(2) 0.0135(15) 0.0189(17) 0.0241(15)
C14 0.056(2) 0.044(2) 0.056(2) 0.0150(18) 0.0163(19) 0.0155(18)
C10 0.048(2) 0.051(2) 0.065(3) 0.0175(19) 0.0089(19) 0.0202(19)
C22 0.055(2) 0.046(2) 0.059(2) 0.0210(19) 0.0183(19) 0.0176(18)
O3 0.0719(19) 0.0476(17) 0.085(2) 0.0131(15) 0.0055(16) 0.0278(15)
C16 0.058(3) 0.063(3) 0.068(3) 0.025(2) 0.013(2) 0.021(2)
C7 0.054(2) 0.059(2) 0.056(3) 0.012(2) 0.012(2) 0.0051(19)
C11 0.077(3) 0.052(2) 0.055(3) 0.010(2) 0.021(2) 0.005(2)
C19 0.075(3) 0.056(3) 0.070(3) 0.012(2) 0.014(2) 0.009(2)
C4 0.054(2) 0.061(2) 0.067(3) 0.015(2) 0.013(2) 0.0126(19)
C9 0.069(3) 0.066(3) 0.053(3) 0.020(2) 0.010(2) -0.002(2)
C12 0.076(3) 0.061(3) 0.072(3) 0.020(2) 0.029(3) 0.007(2)
C8 0.082(3) 0.074(3) 0.062(3) 0.021(2) 0.013(2) -0.003(2)
C18 0.070(3) 0.073(3) 0.078(3) 0.015(3) 0.000(3) 0.002(3)
C17 0.065(3) 0.076(3) 0.073(3) 0.024(3) 0.002(2) 0.013(2)
C1 0.073(4) 0.100(4) 0.216(8) -0.018(5) -0.061(5) 0.029(3)
C2 0.263(11) 0.057(3) 0.122(5) 0.024(3) -0.033(6) -0.025(5)
C3 0.105(5) 0.223(8) 0.108(5) -0.074(5) 0.045(4) -0.041(5)

loop_
_atom_type_symbol
_atom_type_description
_atom_type_scat_dispersion_real
_atom_type_scat_dispersion_imag
_atom_type_scat_source
O O 0.0106 0.0060 'International Tables Vol C Tables 4.2.6.8 and 6.1.1.4'
H H 0.0000 0.0000 'International Tables Vol C Tables 4.2.6.8 and 6.1.1.4'
C C 0.0033 0.0016 'International Tables Vol C Tables 4.2.6.8 and 6.1.1.4'

loop_
_geom_angle_atom_site_label_1
_geom_angle_atom_site_label_2
_geom_angle_atom_site_label_3
_geom_angle
C22 C13 C14 118.0(3)
C22 C13 C10 122.8(3)
C14 C13 C10 119.2(3)
C19 C20 C15 120.0(4)
C19 C20 C21 121.0(4)
C15 C20 C21 118.9(3)
O2 C21 C20 121.8(4)
O2 C21 C22 119.7(4)
C20 C21 C22 118.5(3)
C16 C15 C20 120.2(4)
C16 C15 C14 119.2(4)
C20 C15 C14 120.7(3)
O1 C14 C13 121.4(3)
O1 C14 C15 119.2(3)
C13 C14 C15 119.4(3)
C13 C10 C9 113.4(3)
C13 C10 C11 115.0(3)
C9 C10 C11 109.0(4)
C13 C10 H10A 109(3)
C9 C10 H10A 111(3)
C11 C10 H10A 98(3)
C13 C22 O3 120.7(4)
C13 C22 C21 124.4(3)
O3 C22 C21 114.9(3)
C22 O3 H3O 115(3)
C15 C16 C17 119.2(4)
C15 C16 H16 120(2)
C17 C16 H16 121(2)
C8 C7 C12 110.7(4)
C8 C7 C4 115.3(3)
C12 C7 C4 114.5(3)
C8 C7 H7A 100(3)
C12 C7 H7A 106(3)
C4 C7 H7A 109(3)
C12 C11 C10 111.0(4)
C12 C11 H11A 109(2)
C10 C11 H11A 110(2)
C12 C11 H11E 106(3)
C10 C11 H11E 115(3)
H11A C11 H11E 106(3)
C18 C19 C20 118.5(4)
C18 C19 H19 123(2)
C20 C19 H19 118(2)
C1 C4 C2 106.6(6)
C1 C4 C3 106.4(5)
C2 C4 C3 109.0(6)
C1 C4 C7 112.7(4)
C2 C4 C7 111.0(4)
C3 C4 C7 110.9(4)
C10 C9 C8 111.2(4)
C10 C9 H9A 109(3)
C8 C9 H9A 109(3)
C10 C9 H9E 99(3)
C8 C9 H9E 105(3)
H9A C9 H9E 123(4)
C7 C12 C11 113.2(4)
C7 C12 H12E 114(3)
C11 C12 H12E 105(3)
C7 C12 H12A 108(3)
C11 C12 H12A 110(3)
H12E C12 H12A 105(4)
C7 C8 C9 113.8(4)
C7 C8 H8A 108.8
C9 C8 H8A 108.8
C7 C8 H8B 108.8
C9 C8 H8B 108.8
H8A C8 H8B 107.7
C17 C18 C19 121.4(5)
C17 C18 H18 120(2)
C19 C18 H18 118(2)
C18 C17 C16 120.7(5)
C18 C17 H17 124(3)
C16 C17 H17 115(3)

loop_
_geom_bond_atom_site_label_1
_geom_bond_atom_site_label_2
_geom_bond_distance
C13 C22 1.337(5)
C13 C14 1.485(5)
C13 C10 1.499(5)
C20 C19 1.394(6)
C20 C15 1.396(5)
C20 C21 1.468(5)
C21 O2 1.227(4)
C21 C22 1.474(5)
C15 C16 1.384(5)
C15 C14 1.494(5)
O1 C14 1.214(4)
C10 C9 1.521(6)
C10 C11 1.534(6)
C10 H10A 0.85(4)
C22 O3 1.356(4)
O3 H3O 0.88(5)
C16 C17 1.389(6)
C16 H16 0.90(3)
C7 C8 1.478(6)
C7 C12 1.500(6)
C7 C4 1.543(5)
C7 H7A 1.14(5)
C11 C12 1.519(6)
C11 H11A 1.10(5)
C11 H11E 0.99(5)
C19 C18 1.391(7)
C19 H19 1.07(4)
C4 C1 1.503(7)
C4 C2 1.521(7)
C4 C3 1.526(7)
C9 C8 1.537(6)
C9 H9A 1.05(6)
C9 H9E 0.97(5)
C12 H12E 0.95(5)
C12 H12A 0.99(6)
C8 H8A 0.9700
C8 H8B 0.9700
C18 C17 1.356(7)
C18 H18 1.11(5)
C17 H17 1.08(5)

loop_
_geom_torsion_atom_site_label_1
_geom_torsion_atom_site_label_2
_geom_torsion_atom_site_label_3
_geom_torsion_atom_site_label_4
_geom_torsion
C19 C20 C21 O2 0.5(6)
C15 C20 C21 O2 -179.4(3)
C19 C20 C21 C22 -179.7(3)
C15 C20 C21 C22 0.4(5)
C19 C20 C15 C16 0.8(6)
C21 C20 C15 C16 -179.3(3)
C19 C20 C15 C14 -178.4(3)
C21 C20 C15 C14 1.5(5)
C22 C13 C14 O1 -175.0(4)
C10 C13 C14 O1 4.2(6)
C22 C13 C14 C15 3.8(5)
C10 C13 C14 C15 -176.9(3)
C16 C15 C14 O1 -4.0(5)
C20 C15 C14 O1 175.2(4)
C16 C15 C14 C13 177.2(3)
C20 C15 C14 C13 -3.7(5)
C22 C13 C10 C9 108.9(5)
C14 C13 C10 C9 -70.3(5)
C22 C13 C10 C11 -124.7(4)
C14 C13 C10 C11 56.0(5)
C14 C13 C22 O3 177.4(3)
C10 C13 C22 O3 -1.9(6)
C14 C13 C22 C21 -2.0(5)
C10 C13 C22 C21 178.8(3)
O2 C21 C22 C13 179.7(4)
C20 C21 C22 C13 -0.2(5)
O2 C21 C22 O3 0.3(5)
C20 C21 C22 O3 -179.5(3)
C20 C15 C16 C17 -0.6(6)
C14 C15 C16 C17 178.6(4)
C13 C10 C11 C12 175.1(4)
C9 C10 C11 C12 -56.3(5)
C15 C20 C19 C18 -1.4(6)
C21 C20 C19 C18 178.7(4)
C8 C7 C4 C1 -63.3(6)
C12 C7 C4 C1 67.0(6)
C8 C7 C4 C2 177.2(5)
C12 C7 C4 C2 -52.5(7)
C8 C7 C4 C3 55.9(7)
C12 C7 C4 C3 -173.9(6)
C13 C10 C9 C8 -175.4(4)
C11 C10 C9 C8 55.2(5)
C8 C7 C12 C11 -53.1(6)
C4 C7 C12 C11 174.4(4)
C10 C11 C12 C7 56.2(6)
C12 C7 C8 C9 52.2(6)
C4 C7 C8 C9 -175.8(4)
C10 C9 C8 C7 -54.9(6)
C20 C19 C18 C17 1.8(7)
C19 C18 C17 C16 -1.6(8)
C15 C16 C17 C18 1.0(7)
